data_8103899
loop_
_publ_author_name
'Somer, M.'
'Carrillo-Cabrera, W.'
'Peters, E.M.'
'von Schnering, H.G.'
'Peters, K.'

_publ_section_title
;
 Crystal structures of trirubidium diarsenidoborate, Rb3 B As2 and
 trirubidium diphosphidoborate, Rb3 B P2
;
_journal_name_full 'Zeitschrift fuer Kristallographie (149,1979-)'
_journal_page_first 779
_journal_page_last 780
_journal_volume 210
_journal_year 1995
_chemical_formula_sum 'As2 B Rb3'
_chemical_name_systematic 'Rb3 (B As2)'
_space_group_IT_number 15
_symmetry_space_group_name_Hall '-C 2yc'
_symmetry_space_group_name_H-M 'C 1 2/c 1'
_cell_angle_alpha 90
_cell_angle_beta 111.077
_cell_angle_gamma 90
_cell_formula_units_Z 4
_cell_length_a 9.772
_cell_length_b 9.4429
_cell_length_c 9.6494
_cell_volume 830.838
_citation_journal_id_ASTM ZEKRDZ
_cod_data_source_file Somer_ZEKRDZ_1995_1840.cif
_cod_data_source_block As2B1Rb3
_cod_original_cell_volume 830.8381
_cod_original_formula_sum 'As2 B1 Rb3'
_cod_database_code 8103899

loop_
_symmetry_equiv_pos_as_xyz
x,y,z
-x,y,-z+1/2
-x,-y,-z
x,-y,z-1/2
x+1/2,y+1/2,z
-x+1/2,y+1/2,-z+1/2
-x+1/2,-y+1/2,-z
x+1/2,-y+1/2,z-1/2

loop_
_atom_site_label
_atom_site_type_symbol
_atom_site_fract_x
_atom_site_fract_y
_atom_site_fract_z
_atom_site_occupancy
_atom_site_U_iso_or_equiv
As1 As-3 -0.1255 0.2211 0.3569 1 0.0
B1 B+3 0 0.22 0.25 1 0.0
Rb2 Rb+1 0 0.1523 0.75 1 0.0
Rb1 Rb+1 0.2937 0.0523 0.4819 1 0.0
